data_1531029
loop_
_publ_author_name
'Zvonkova, Z.V.'
'Zhdanov, G.S.'

_publ_section_title
;
 The crystal structure of rhodonides. 3. The x-ray analysis of the
 crystals Ba (S C N)2 (H2 O)2
;
_journal_name_full 'Zhurnal Fizicheskoi Khimii'
_journal_page_first 1345
_journal_page_last 1349
_journal_volume 24
_journal_year 1950
_chemical_formula_sum 'C2 H4 Ba N2 O2 S2'
_chemical_name_systematic 'Ba (S C N)2 (H2 O)2'
_space_group_IT_number 12
_symmetry_space_group_name_Hall '-C 2y'
_symmetry_space_group_name_H-M 'C 1 2/m 1'
_cell_angle_alpha 90
_cell_angle_beta 104.5
_cell_angle_gamma 90
_cell_formula_units_Z 4
_cell_length_a 15.98
_cell_length_b 4.26
_cell_length_c 13.26
_cell_volume 873.920
_citation_journal_id_ASTM ZFKHA9
_cod_data_source_file Zvonkova_ZFKHA9_1950_1952.cif
_cod_data_source_block C2H4Ba1N2O2S2
_cod_original_cell_volume 873.9197
_cod_original_formula_sum 'C2 H4 Ba1 N2 O2 S2'
_cod_database_code 1531029

loop_
_symmetry_equiv_pos_as_xyz
x,y,z
-x,y,-z
-x,-y,-z
x,-y,z
x+1/2,y+1/2,z
-x+1/2,y+1/2,-z
-x+1/2,-y+1/2,-z
x+1/2,-y+1/2,z

loop_
_atom_site_label
_atom_site_type_symbol
_atom_site_fract_x
_atom_site_fract_y
_atom_site_fract_z
_atom_site_occupancy
_atom_site_U_iso_or_equiv
_atom_site_attached_hydrogens
S2 S-2 0.33325 0 0.086 1 0.0 0
N1 N-3 0.659 0 0.416 1 0.0 0
C1 C+4 0.341 0 0.492 1 0.0 0
C2 C+4 0.43 0 0.147 1 0.0 0
N2 N-3 0.506 0 0.194 1 0.0 0
O2 O-2 0.085 0 0.05 1 0.0 2
S1 S-2 0.3406 0 0.372 1 0.0 0
O1 O-2 0.995 0 0.38 1 0.0 2
Ba1 Ba+2 0.12495 0 0.271 1 0.0 0
